data_4037708
loop_
_publ_author_name
'Yang, Shichao'
'Wang, Lei'
'Wang, Lulu'
'Li, Hongji'

_publ_section_title
;
 Visible-Light Photoredox-Catalyzed Regioselective Sulfonylation of
 Alkenes Assisted by Oximes via [1,5]-H Migration.
;
_journal_name_full 'The Journal of organic chemistry'
_journal_paper_doi 10.1021/acs.joc.9b02646
_journal_year 2019
_chemical_formula_moiety 'C20 H19 N O3 S'
_chemical_formula_sum 'C20 H19 N O3 S'
_chemical_formula_weight 353.42
_space_group_crystal_system monoclinic
_space_group_IT_number 15
_space_group_name_Hall '-C 2yc'
_space_group_name_H-M_alt 'C 1 2/c 1'
_atom_sites_solution_hydrogens geom
_audit_creation_method SHELXL-2014/7
_cell_angle_alpha 90
_cell_angle_beta 128.16(2)
_cell_angle_gamma 90
_cell_formula_units_Z 8
_cell_length_a 24.575(7)
_cell_length_b 5.6892(11)
_cell_length_c 32.315(12)
_cell_measurement_reflns_used 8723
_cell_measurement_temperature 294(2)
_cell_measurement_theta_max 25.495
_cell_measurement_theta_min 1.603
_cell_volume 3552(2)
_computing_structure_refinement 'SHELXL-2014/7 (Sheldrick, 2014)'
_diffrn_ambient_temperature 294(2)
_diffrn_measured_fraction_theta_full 0.998
_diffrn_measured_fraction_theta_max 0.998
_diffrn_measurement_device_type 'CCD area detector'
_diffrn_measurement_method 'phi and omega scans'
_diffrn_radiation_type MoK\a
_diffrn_radiation_wavelength 0.71073
_diffrn_reflns_av_R_equivalents 0.0914
_diffrn_reflns_av_unetI/netI 0.1220
_diffrn_reflns_Laue_measured_fraction_full 0.998
_diffrn_reflns_Laue_measured_fraction_max 0.998
_diffrn_reflns_limit_h_max 23
_diffrn_reflns_limit_h_min -29
_diffrn_reflns_limit_k_max 6
_diffrn_reflns_limit_k_min -6
_diffrn_reflns_limit_l_max 39
_diffrn_reflns_limit_l_min -35
_diffrn_reflns_number 8723
_diffrn_reflns_point_group_measured_fraction_full 0.998
_diffrn_reflns_point_group_measured_fraction_max 0.998
_diffrn_reflns_theta_full 25.242
_diffrn_reflns_theta_max 25.495
_diffrn_reflns_theta_min 1.603
_diffrn_source 'fine-focus sealed tube'
_exptl_absorpt_coefficient_mu 0.201
_exptl_absorpt_correction_T_max 0.995
_exptl_absorpt_correction_T_min 0.953
_exptl_absorpt_correction_type multi-scan
_exptl_absorpt_process_details 'SADABS; Bruker, 2008'
_exptl_crystal_colour colorless
_exptl_crystal_density_diffrn 1.322
_exptl_crystal_description block
_exptl_crystal_F_000 1488
_exptl_crystal_size_max 0.150
_exptl_crystal_size_mid 0.120
_exptl_crystal_size_min 0.090
_refine_diff_density_max 0.199
_refine_diff_density_min -0.228
_refine_diff_density_rms 0.050
_refine_ls_extinction_coef 0.0027(4)
_refine_ls_extinction_expression Fc^*^=kFc[1+0.001xFc^2^\l^3^/sin(2\q)]^-1/4^
_refine_ls_extinction_method 'SHELXL-2014/7 (Sheldrick 2014'
_refine_ls_goodness_of_fit_ref 0.969
_refine_ls_hydrogen_treatment constr
_refine_ls_matrix_type full
_refine_ls_number_parameters 227
_refine_ls_number_reflns 3292
_refine_ls_number_restraints 0
_refine_ls_restrained_S_all 0.969
_refine_ls_R_factor_all 0.1214
_refine_ls_R_factor_gt 0.0551
_refine_ls_shift/su_max 0.001
_refine_ls_shift/su_mean 0.000
_refine_ls_structure_factor_coef Fsqd
_refine_ls_weighting_details 'w=1/[\s^2^(Fo^2^)+(0.0305P)^2^] where P=(Fo^2^+2Fc^2^)/3'
_refine_ls_weighting_scheme calc
_refine_ls_wR_factor_gt 0.1183
_refine_ls_wR_factor_ref 0.1485
_reflns_Friedel_coverage 0.000
_reflns_number_gt 1659
_reflns_number_total 3292
_reflns_threshold_expression 'I > 2\s(I)'
_cod_data_source_file jo9b02646_si_002.cif
_cod_data_source_block t
_cod_original_cell_volume 3553(2)
_cod_original_sg_symbol_H-M 'C 2/c'
_cod_database_code 4037708
_shelx_shelxl_version_number 2014/7
_shelx_space_group_comment
;
The symmetry employed for this shelxl refinement is uniquely defined
by the following loop, which should always be used as a source of
symmetry information in preference to the above space-group names.
They are only intended as comments.
;
_shelx_estimated_absorpt_t_min 0.971
_shelx_estimated_absorpt_t_max 0.982

loop_
_space_group_symop_operation_xyz
'x, y, z'
'-x, y, -z+1/2'
'x+1/2, y+1/2, z'
'-x+1/2, y+1/2, -z+1/2'
'-x, -y, -z'
'x, -y, z-1/2'
'-x+1/2, -y+1/2, -z'
'x+1/2, -y+1/2, z-1/2'

loop_
_atom_site_label
_atom_site_type_symbol
_atom_site_fract_x
_atom_site_fract_y
_atom_site_fract_z
_atom_site_U_iso_or_equiv
_atom_site_adp_type
_atom_site_occupancy
_atom_site_site_symmetry_order
_atom_site_calc_flag
_atom_site_refinement_flags_posn
_atom_site_refinement_flags_adp
S1 S 0.09290(4) 0.10758(16) 0.59222(3) 0.0504(3) Uani 1 1 d . .
N1 N 0.19374(16) 0.5762(6) 0.48373(11) 0.0598(8) Uani 1 1 d . .
O1 O 0.08805(12) -0.1240(4) 0.57314(9) 0.0675(7) Uani 1 1 d . .
O2 O 0.05034(12) 0.1682(5) 0.60678(9) 0.0714(8) Uani 1 1 d . .
O3 O 0.20545(13) 0.7353(5) 0.52142(10) 0.0781(8) Uani 1 1 d . .
H3A H 0.2394 0.8162 0.5319 0.117 Uiso 1 1 calc R U
C1 C 0.17908(16) 0.1586(6) 0.64681(12) 0.0431(8) Uani 1 1 d . .
C2 C 0.22869(18) 0.0037(6) 0.65868(13) 0.0474(9) Uani 1 1 d . .
H2B H 0.2169 -0.1284 0.6377 0.057 Uiso 1 1 calc R U
C3 C 0.29847(17) 0.0422(6) 0.70290(12) 0.0443(8) Uani 1 1 d . .
C4 C 0.31508(17) 0.2423(6) 0.73355(13) 0.0480(9) Uani 1 1 d . .
C5 C 0.26222(18) 0.4013(6) 0.71958(13) 0.0536(9) Uani 1 1 d . .
H5A H 0.2732 0.5359 0.7397 0.064 Uiso 1 1 calc R U
C6 C 0.19590(18) 0.3615(6) 0.67750(13) 0.0510(9) Uani 1 1 d . .
H6A H 0.1615 0.4676 0.6688 0.061 Uiso 1 1 calc R U
C7 C 0.35073(19) -0.1185(7) 0.71691(15) 0.0615(10) Uani 1 1 d . .
H7A H 0.3399 -0.2532 0.6969 0.074 Uiso 1 1 calc R U
C8 C 0.4168(2) -0.0771(8) 0.75959(16) 0.0762(12) Uani 1 1 d . .
H8A H 0.4512 -0.1841 0.7687 0.091 Uiso 1 1 calc R U
C9 C 0.4340(2) 0.1212(8) 0.78982(16) 0.0732(12) Uani 1 1 d . .
H9A H 0.4799 0.1462 0.8189 0.088 Uiso 1 1 calc R U
C10 C 0.3854(2) 0.2801(7) 0.77811(14) 0.0641(11) Uani 1 1 d . .
H10A H 0.3978 0.4131 0.7989 0.077 Uiso 1 1 calc R U
C11 C 0.12567(17) 0.2731(6) 0.42575(13) 0.0510(9) Uani 1 1 d . .
C12 C 0.08279(18) 0.0841(7) 0.41337(14) 0.0556(10) Uani 1 1 d . .
H12A H 0.0640 0.0668 0.4309 0.067 Uiso 1 1 calc R U
C13 C 0.06704(19) -0.0781(7) 0.37634(15) 0.0635(11) Uani 1 1 d . .
H13A H 0.0382 -0.2039 0.3691 0.076 Uiso 1 1 calc R U
C14 C 0.0935(2) -0.0560(8) 0.35013(17) 0.0814(13) Uani 1 1 d . .
H14A H 0.0833 -0.1674 0.3252 0.098 Uiso 1 1 calc R U
C15 C 0.1354(3) 0.1312(9) 0.3605(2) 0.1029(17) Uani 1 1 d . .
H15A H 0.1531 0.1480 0.3423 0.124 Uiso 1 1 calc R U
C16 C 0.1512(2) 0.2937(8) 0.39790(17) 0.0848(14) Uani 1 1 d . .
H16A H 0.1796 0.4202 0.4046 0.102 Uiso 1 1 calc R U
C17 C 0.14147(18) 0.4439(6) 0.46563(13) 0.0509(9) Uani 1 1 d . .
C18 C 0.09864(17) 0.4578(6) 0.48381(13) 0.0519(9) Uani 1 1 d . .
H18A H 0.0512 0.4171 0.4547 0.062 Uiso 1 1 calc R U
H18B H 0.0989 0.6186 0.4939 0.062 Uiso 1 1 calc R U
C19 C 0.12390(17) 0.2963(6) 0.53020(13) 0.0515(9) Uani 1 1 d . .
H19A H 0.1259 0.1359 0.5210 0.062 Uiso 1 1 calc R U
H19B H 0.1702 0.3423 0.5602 0.062 Uiso 1 1 calc R U
C20 C 0.07621(16) 0.3084(6) 0.54471(12) 0.0459(8) Uani 1 1 d . .
H20A H 0.0292 0.2842 0.5130 0.055 Uiso 1 1 calc R U
H20B H 0.0787 0.4657 0.5574 0.055 Uiso 1 1 calc R U

loop_
_atom_site_aniso_label
_atom_site_aniso_U_11
_atom_site_aniso_U_22
_atom_site_aniso_U_33
_atom_site_aniso_U_23
_atom_site_aniso_U_13
_atom_site_aniso_U_12
S1 0.0486(6) 0.0463(6) 0.0559(6) 0.0021(5) 0.0322(5) -0.0063(4)
N1 0.070(2) 0.059(2) 0.0576(19) -0.0126(17) 0.0428(18) -0.0146(17)
O1 0.0692(17) 0.0373(15) 0.0727(17) -0.0057(13) 0.0321(15) -0.0123(12)
O2 0.0593(16) 0.098(2) 0.0769(17) 0.0079(15) 0.0518(16) -0.0040(14)
O3 0.0798(19) 0.084(2) 0.0803(18) -0.0288(17) 0.0545(16) -0.0292(16)
C1 0.048(2) 0.040(2) 0.047(2) 0.0020(17) 0.0320(18) 0.0015(16)
C2 0.058(2) 0.038(2) 0.049(2) -0.0059(17) 0.035(2) -0.0077(17)
C3 0.050(2) 0.039(2) 0.046(2) 0.0004(17) 0.0303(19) -0.0029(17)
C4 0.052(2) 0.050(2) 0.049(2) 0.0015(19) 0.035(2) -0.0036(18)
C5 0.063(3) 0.046(2) 0.055(2) -0.0104(19) 0.039(2) -0.0087(19)
C6 0.054(2) 0.051(2) 0.055(2) 0.0012(19) 0.038(2) 0.0046(18)
C7 0.056(2) 0.058(3) 0.070(3) -0.006(2) 0.038(2) 0.001(2)
C8 0.060(3) 0.078(3) 0.075(3) 0.002(3) 0.033(3) 0.009(2)
C9 0.049(2) 0.080(3) 0.063(3) 0.002(3) 0.021(2) -0.004(2)
C10 0.062(3) 0.061(3) 0.054(2) -0.006(2) 0.028(2) -0.013(2)
C11 0.056(2) 0.049(2) 0.056(2) 0.0030(19) 0.039(2) -0.0026(18)
C12 0.057(2) 0.059(3) 0.056(2) 0.001(2) 0.037(2) -0.008(2)
C13 0.067(3) 0.063(3) 0.071(3) -0.007(2) 0.048(2) -0.014(2)
C14 0.088(3) 0.082(3) 0.096(3) -0.033(3) 0.067(3) -0.023(3)
C15 0.140(4) 0.103(4) 0.137(4) -0.050(3) 0.121(4) -0.051(3)
C16 0.106(4) 0.083(3) 0.110(3) -0.032(3) 0.089(3) -0.036(3)
C17 0.052(2) 0.049(2) 0.056(2) 0.0071(19) 0.035(2) -0.0005(18)
C18 0.053(2) 0.053(2) 0.055(2) 0.0044(19) 0.036(2) 0.0013(17)
C19 0.050(2) 0.060(2) 0.048(2) -0.0004(19) 0.0328(18) 0.0011(18)
C20 0.046(2) 0.042(2) 0.047(2) 0.0010(17) 0.0281(17) -0.0020(16)

loop_
_atom_type_symbol
_atom_type_description
_atom_type_scat_dispersion_real
_atom_type_scat_dispersion_imag
_atom_type_scat_source
C C 0.0033 0.0016 'International Tables Vol C Tables 4.2.6.8 and 6.1.1.4'
H H 0.0000 0.0000 'International Tables Vol C Tables 4.2.6.8 and 6.1.1.4'
N N 0.0061 0.0033 'International Tables Vol C Tables 4.2.6.8 and 6.1.1.4'
O O 0.0106 0.0060 'International Tables Vol C Tables 4.2.6.8 and 6.1.1.4'
S S 0.1246 0.1234 'International Tables Vol C Tables 4.2.6.8 and 6.1.1.4'

loop_
_geom_angle_atom_site_label_1
_geom_angle_atom_site_label_2
_geom_angle_atom_site_label_3
_geom_angle
O1 S1 O2 118.82(16)
O1 S1 C20 108.18(15)
O2 S1 C20 108.02(16)
O1 S1 C1 108.32(16)
O2 S1 C1 107.71(15)
C20 S1 C1 104.95(15)
C17 N1 O3 112.8(3)
N1 O3 H3A 109.5
C2 C1 C6 120.9(3)
C2 C1 S1 119.6(3)
C6 C1 S1 119.5(3)
C1 C2 C3 120.2(3)
C1 C2 H2B 119.9
C3 C2 H2B 119.9
C4 C3 C7 119.7(3)
C4 C3 C2 118.9(3)
C7 C3 C2 121.4(3)
C3 C4 C5 119.3(3)
C3 C4 C10 118.7(3)
C5 C4 C10 122.0(3)
C6 C5 C4 121.1(3)
C6 C5 H5A 119.5
C4 C5 H5A 119.5
C5 C6 C1 119.6(3)
C5 C6 H6A 120.2
C1 C6 H6A 120.2
C8 C7 C3 119.9(4)
C8 C7 H7A 120.0
C3 C7 H7A 120.0
C7 C8 C9 120.9(4)
C7 C8 H8A 119.5
C9 C8 H8A 119.5
C10 C9 C8 121.3(4)
C10 C9 H9A 119.3
C8 C9 H9A 119.3
C9 C10 C4 119.4(4)
C9 C10 H10A 120.3
C4 C10 H10A 120.3
C12 C11 C16 116.7(3)
C12 C11 C17 120.9(3)
C16 C11 C17 122.4(3)
C13 C12 C11 122.2(3)
C13 C12 H12A 118.9
C11 C12 H12A 118.9
C14 C13 C12 120.0(4)
C14 C13 H13A 120.0
C12 C13 H13A 120.0
C13 C14 C15 119.8(4)
C13 C14 H14A 120.1
C15 C14 H14A 120.1
C14 C15 C16 120.0(4)
C14 C15 H15A 120.0
C16 C15 H15A 120.0
C15 C16 C11 121.3(4)
C15 C16 H16A 119.4
C11 C16 H16A 119.4
N1 C17 C11 116.1(3)
N1 C17 C18 122.9(3)
C11 C17 C18 121.0(3)
C17 C18 C19 113.4(3)
C17 C18 H18A 108.9
C19 C18 H18A 108.9
C17 C18 H18B 108.9
C19 C18 H18B 108.9
H18A C18 H18B 107.7
C20 C19 C18 110.8(3)
C20 C19 H19A 109.5
C18 C19 H19A 109.5
C20 C19 H19B 109.5
C18 C19 H19B 109.5
H19A C19 H19B 108.1
C19 C20 S1 115.9(2)
C19 C20 H20A 108.3
S1 C20 H20A 108.3
C19 C20 H20B 108.3
S1 C20 H20B 108.3
H20A C20 H20B 107.4

loop_
_geom_bond_atom_site_label_1
_geom_bond_atom_site_label_2
_geom_bond_distance
S1 O1 1.428(2)
S1 O2 1.429(2)
S1 C20 1.747(3)
S1 C1 1.751(3)
N1 C17 1.277(4)
N1 O3 1.398(3)
O3 H3A 0.8200
C1 C2 1.354(4)
C1 C6 1.407(4)
C2 C3 1.415(4)
C2 H2B 0.9300
C3 C4 1.394(4)
C3 C7 1.404(4)
C4 C5 1.409(4)
C4 C10 1.426(5)
C5 C6 1.348(4)
C5 H5A 0.9300
C6 H6A 0.9300
C7 C8 1.352(5)
C7 H7A 0.9300
C8 C9 1.377(5)
C8 H8A 0.9300
C9 C10 1.352(5)
C9 H9A 0.9300
C10 H10A 0.9300
C11 C12 1.380(5)
C11 C16 1.384(4)
C11 C17 1.462(5)
C12 C13 1.364(4)
C12 H12A 0.9300
C13 C14 1.355(5)
C13 H13A 0.9300
C14 C15 1.371(5)
C14 H14A 0.9300
C15 C16 1.373(5)
C15 H15A 0.9300
C16 H16A 0.9300
C17 C18 1.491(4)
C18 C19 1.526(4)
C18 H18A 0.9700
C18 H18B 0.9700
C19 C20 1.509(4)
C19 H19A 0.9700
C19 H19B 0.9700
C20 H20A 0.9700
C20 H20B 0.9700
